data_2232776
loop_
_publ_author_name
'Kong, Li'
'Yu, Haihui'
'Zhang, Jibo'
'Cui, Weiyi'

_publ_section_title
;
 Tetraaquabis[<i>N</i>,<i>N</i>'-bis(pyridin-3-ylmethylidene)benzene-1,4-diamine]zinc
 dinitrate 1.49-hydrate
;
_journal_coeditor_code HY2483
_journal_issue 12
_journal_name_full 'Acta Crystallographica Section E'
_journal_page_first m1752
_journal_paper_doi 10.1107/S1600536811046915
_journal_volume 67
_journal_year 2011
_chemical_formula_iupac '[Zn (C18 H14 N4)2 (H2 O)4] (N O3)2, 1.49H2 O'
_chemical_formula_moiety 'C36 H36 N8 O4 Zn 2+, 2(N O3 -), 1.49(H2 O)'
_chemical_formula_sum 'C36 H38.98 N10 O11.49 Zn'
_chemical_formula_weight 860.95
_chemical_name_systematic
;
Tetraaquabis[<i>N</i>,<i>N</i>'-bis(pyridin-3-ylmethylidene)benzene-1,4-
diamine]zinc dinitrate 1.49-hydrate
;
_space_group_IT_number 2
_symmetry_cell_setting triclinic
_symmetry_space_group_name_Hall '-P 1'
_symmetry_space_group_name_H-M 'P -1'
_atom_sites_solution_hydrogens geom
_atom_sites_solution_primary direct
_atom_sites_solution_secondary difmap
_audit_creation_method SHELXL-97
_cell_angle_alpha 81.47(3)
_cell_angle_beta 71.55(3)
_cell_angle_gamma 78.78(3)
_cell_formula_units_Z 1
_cell_length_a 8.5664(17)
_cell_length_b 9.928(2)
_cell_length_c 12.496(3)
_cell_measurement_reflns_used 3864
_cell_measurement_temperature 295(2)
_cell_measurement_theta_max 27.49
_cell_measurement_theta_min 2.98
_cell_volume 984.5(4)
_computing_cell_refinement 'RAPID-AUTO (Rigaku, 1998)'
_computing_data_collection 'RAPID-AUTO (Rigaku, 1998)'
_computing_data_reduction 'CrystalStructure (Rigaku/MSC, 2002)'
_computing_molecular_graphics 'XP in SHELXTL (Sheldrick, 2008) and Mercury (Macrae <i>et al.</i>, 2006)'
_computing_publication_material 'SHELXTL (Sheldrick, 2008)'
_computing_structure_refinement 'SHELXTL (Sheldrick, 2008)'
_computing_structure_solution 'SHELXTL (Sheldrick, 2008)'
_diffrn_ambient_temperature 295(2)
_diffrn_measured_fraction_theta_full 0.988
_diffrn_measured_fraction_theta_max 0.988
_diffrn_measurement_device_type 'Rigaku R-AXIS RAPID'
_diffrn_measurement_method '\w scan'
_diffrn_radiation_monochromator graphite
_diffrn_radiation_source 'rotation anode'
_diffrn_radiation_type MoK\a
_diffrn_radiation_wavelength 0.71073
_diffrn_reflns_av_R_equivalents 0.0189
_diffrn_reflns_av_sigmaI/netI 0.0245
_diffrn_reflns_limit_h_max 11
_diffrn_reflns_limit_h_min -10
_diffrn_reflns_limit_k_max 12
_diffrn_reflns_limit_k_min -12
_diffrn_reflns_limit_l_max 16
_diffrn_reflns_limit_l_min -16
_diffrn_reflns_number 9721
_diffrn_reflns_theta_full 27.48
_diffrn_reflns_theta_max 27.48
_diffrn_reflns_theta_min 3.03
_exptl_absorpt_coefficient_mu 0.698
_exptl_absorpt_correction_T_max 0.8847
_exptl_absorpt_correction_T_min 0.7307
_exptl_absorpt_correction_type multi-scan
_exptl_absorpt_process_details '(ABSCOR; Higashi, 1995)'
_exptl_crystal_colour colorless
_exptl_crystal_density_diffrn 1.452
_exptl_crystal_density_method 'not measured'
_exptl_crystal_description block
_exptl_crystal_F_000 447
_exptl_crystal_size_max 0.48
_exptl_crystal_size_mid 0.28
_exptl_crystal_size_min 0.18
_refine_diff_density_max 0.696
_refine_diff_density_min -0.446
_refine_ls_extinction_method none
_refine_ls_goodness_of_fit_ref 1.140
_refine_ls_hydrogen_treatment constr
_refine_ls_matrix_type full
_refine_ls_number_parameters 305
_refine_ls_number_reflns 4462
_refine_ls_number_restraints 0
_refine_ls_restrained_S_all 1.140
_refine_ls_R_factor_all 0.0523
_refine_ls_R_factor_gt 0.0458
_refine_ls_shift/su_max 0.001
_refine_ls_shift/su_mean 0.000
_refine_ls_structure_factor_coef Fsqd
_refine_ls_weighting_details 'calc w=1/[\s^2^(Fo^2^)+(0.0912P)^2^+0.1378P] where P=(Fo^2^+2Fc^2^)/3'
_refine_ls_weighting_scheme calc
_refine_ls_wR_factor_gt 0.1308
_refine_ls_wR_factor_ref 0.1408
_reflns_number_gt 3908
_reflns_number_total 4462
_reflns_threshold_expression I>2\s(I)
_cod_data_source_file hy2483.cif
_cod_data_source_block I
_cod_original_cell_volume 984.6(4)
_cod_database_code 2232776
_cod_database_fobs_code 2232776

loop_
_symmetry_equiv_pos_as_xyz
'x, y, z'
'-x, -y, -z'

loop_
_atom_site_type_symbol
_atom_site_label
_atom_site_fract_x
_atom_site_fract_y
_atom_site_fract_z
_atom_site_U_iso_or_equiv
_atom_site_adp_type
_atom_site_calc_flag
_atom_site_refinement_flags
_atom_site_occupancy
_atom_site_symmetry_multiplicity
_atom_site_disorder_assembly
_atom_site_disorder_group
Zn Zn1 0.5000 0.0000 0.5000 0.03476(14) Uani d S 1 2 . .
O O1W 0.4583(2) -0.21267(19) 0.52697(18) 0.0542(5) Uani d . 1 1 . .
H H1A 0.5380 -0.2798 0.5318 0.081 Uiso d R 1 1 . .
H H1B 0.3719 -0.2483 0.5325 0.081 Uiso d R 1 1 . .
O O2W 0.27473(19) 0.06743(19) 0.46591(14) 0.0442(4) Uani d . 1 1 . .
H H2A 0.1756 0.0542 0.5011 0.066 Uiso d R 1 1 . .
H H2B 0.2754 0.1495 0.4331 0.066 Uiso d R 1 1 . .
N N1 0.3790(2) 0.0222(2) 0.67673(15) 0.0366(4) Uani d . 1 1 . .
N N2 -0.0343(3) 0.2800(2) 0.95880(17) 0.0434(4) Uani d . 1 1 . .
N N3 -0.5097(3) 0.7453(2) 1.10197(19) 0.0440(5) Uani d . 1 1 . .
N N4 -0.9932(2) 0.9640(2) 1.36277(19) 0.0471(5) Uani d . 1 1 . .
C C1 0.4027(3) -0.0800(2) 0.7552(2) 0.0424(5) Uani d . 1 1 . .
H H1 0.4803 -0.1575 0.7319 0.051 Uiso calc R 1 1 . .
C C2 0.3184(3) -0.0765(3) 0.8683(2) 0.0483(6) Uani d . 1 1 . .
H H2 0.3395 -0.1497 0.9202 0.058 Uiso calc R 1 1 . .
C C3 0.2017(3) 0.0377(3) 0.9038(2) 0.0446(5) Uani d . 1 1 . .
H H3 0.1406 0.0412 0.9798 0.054 Uiso calc R 1 1 . .
C C4 0.1767(3) 0.1469(2) 0.82479(19) 0.0363(4) Uani d . 1 1 . .
C C5 0.2690(3) 0.1342(2) 0.71269(19) 0.0375(5) Uani d . 1 1 . .
H H5 0.2539 0.2074 0.6593 0.045 Uiso calc R 1 1 . .
C C6 0.0548(3) 0.2709(2) 0.8576(2) 0.0408(5) Uani d . 1 1 . .
H H6 0.0432 0.3437 0.8031 0.049 Uiso calc R 1 1 . .
C C7 -0.1540(3) 0.3988(2) 0.9907(2) 0.0399(5) Uani d . 1 1 . .
C C8 -0.2182(3) 0.4937(3) 0.9165(2) 0.0458(5) Uani d . 1 1 . .
H H8 -0.1824 0.4822 0.8395 0.055 Uiso calc R 1 1 . .
C C9 -0.3352(3) 0.6051(3) 0.9566(2) 0.0458(5) Uani d . 1 1 . .
H H9 -0.3769 0.6686 0.9059 0.055 Uiso calc R 1 1 . .
C C10 -0.3921(3) 0.6249(2) 1.0708(2) 0.0400(5) Uani d . 1 1 . .
C C11 -0.3289(3) 0.5300(3) 1.1453(2) 0.0474(6) Uani d . 1 1 . .
H H11 -0.3652 0.5418 1.2222 0.057 Uiso calc R 1 1 . .
C C12 -0.2112(3) 0.4169(3) 1.1054(2) 0.0477(6) Uani d . 1 1 . .
H H12 -0.1704 0.3526 1.1562 0.057 Uiso calc R 1 1 . .
C C13 -0.6147(3) 0.7459(3) 1.1989(2) 0.0454(5) Uani d . 1 1 . .
H H13 -0.6136 0.6676 1.2499 0.054 Uiso calc R 1 1 . .
C C14 -0.7385(3) 0.8685(2) 1.2324(2) 0.0391(5) Uani d . 1 1 . .
C C15 -0.7352(3) 0.9931(3) 1.1659(2) 0.0443(5) Uani d . 1 1 . .
H H15 -0.6479 1.0040 1.1000 0.053 Uiso calc R 1 1 . .
C C16 -0.8622(3) 1.1002(3) 1.1987(3) 0.0511(6) Uani d . 1 1 . .
H H16 -0.8623 1.1849 1.1554 0.061 Uiso calc R 1 1 . .
C C17 -0.9892(3) 1.0806(3) 1.2962(2) 0.0473(6) Uani d . 1 1 . .
H H17 -1.0768 1.1528 1.3164 0.057 Uiso calc R 1 1 . .
C C18 -0.8701(3) 0.8603(3) 1.3314(2) 0.0458(5) Uani d . 1 1 . .
H H18 -0.8719 0.7780 1.3780 0.055 Uiso calc R 1 1 . .
O O3 0.1857(5) -0.6809(2) 0.3557(3) 0.0680(9) Uani d P 0.744(4) 1 A 1
O O4 0.3062(5) -0.5772(4) 0.4302(5) 0.1089(17) Uani d P 0.744(4) 1 A 1
O O5 0.1009(5) -0.4680(3) 0.3743(3) 0.0796(10) Uani d P 0.744(4) 1 A 1
N N5 0.1921(5) -0.5781(4) 0.3878(3) 0.0653(10) Uani d P 0.744(4) 1 A 1
O O3' 0.205(2) -0.352(3) 0.587(3) 0.063(4) Uani d P 0.256(4) 1 A 2
O O4' 0.3410(16) -0.4995(13) 0.4725(14) 0.109(5) Uani d P 0.256(4) 1 A 2
O O5' 0.1218(17) -0.5612(10) 0.5901(10) 0.091(4) Uani d P 0.256(4) 1 A 2
N N5' 0.2171(12) -0.4742(8) 0.5525(8) 0.050(2) Uani d P 0.256(4) 1 A 2
O O3W 0.1962(15) -0.3745(12) 0.5856(14) 0.108(4) Uani d P 0.744(4) 1 A 1
H H3A 0.0988 -0.3961 0.6259 0.162 Uiso d PR 0.744(4) 1 A 1
H H3B 0.2440 -0.4359 0.5361 0.162 Uiso d PR 0.744(4) 1 A 1

loop_
_atom_site_aniso_label
_atom_site_aniso_U_11
_atom_site_aniso_U_22
_atom_site_aniso_U_33
_atom_site_aniso_U_12
_atom_site_aniso_U_13
_atom_site_aniso_U_23
Zn1 0.02806(19) 0.0387(2) 0.0302(2) 0.00313(13) -0.00152(13) -0.00763(13)
O1W 0.0454(10) 0.0420(9) 0.0700(13) -0.0046(8) -0.0107(9) -0.0064(8)
O2W 0.0275(7) 0.0564(10) 0.0400(9) 0.0010(7) -0.0030(6) -0.0030(7)
N1 0.0319(8) 0.0402(9) 0.0307(9) 0.0030(7) -0.0031(7) -0.0066(7)
N2 0.0399(10) 0.0426(10) 0.0383(10) 0.0044(8) -0.0015(8) -0.0109(8)
N3 0.0373(10) 0.0410(10) 0.0473(11) 0.0046(8) -0.0056(9) -0.0138(9)
N4 0.0330(9) 0.0576(12) 0.0448(11) -0.0024(9) -0.0009(8) -0.0164(10)
C1 0.0356(11) 0.0429(11) 0.0392(12) 0.0066(9) -0.0045(9) -0.0062(9)
C2 0.0481(13) 0.0498(13) 0.0366(12) 0.0048(11) -0.0082(10) 0.0020(10)
C3 0.0405(12) 0.0538(13) 0.0302(11) 0.0032(10) -0.0025(9) -0.0065(10)
C4 0.0303(10) 0.0408(11) 0.0331(11) 0.0005(9) -0.0035(8) -0.0098(9)
C5 0.0334(10) 0.0390(11) 0.0339(11) 0.0023(9) -0.0054(8) -0.0055(9)
C6 0.0380(11) 0.0404(11) 0.0372(11) 0.0023(9) -0.0042(9) -0.0094(9)
C7 0.0342(10) 0.0392(11) 0.0387(12) 0.0015(9) -0.0017(9) -0.0101(9)
C8 0.0437(12) 0.0512(13) 0.0331(11) 0.0026(11) -0.0020(10) -0.0090(10)
C9 0.0405(12) 0.0474(12) 0.0414(13) 0.0039(10) -0.0069(10) -0.0049(10)
C10 0.0314(10) 0.0376(11) 0.0445(12) 0.0002(9) -0.0028(9) -0.0096(9)
C11 0.0468(13) 0.0498(13) 0.0378(12) 0.0052(11) -0.0048(10) -0.0144(10)
C12 0.0477(13) 0.0480(13) 0.0368(12) 0.0082(11) -0.0054(10) -0.0082(10)
C13 0.0371(11) 0.0412(12) 0.0501(14) 0.0006(10) -0.0048(10) -0.0069(10)
C14 0.0297(10) 0.0430(11) 0.0412(12) 0.0007(9) -0.0056(9) -0.0126(9)
C15 0.0384(11) 0.0486(13) 0.0405(12) -0.0059(10) -0.0020(10) -0.0104(10)
C16 0.0504(14) 0.0402(12) 0.0574(16) -0.0018(11) -0.0100(12) -0.0083(11)
C17 0.0357(11) 0.0463(12) 0.0556(15) 0.0028(10) -0.0066(10) -0.0192(11)
C18 0.0371(11) 0.0501(13) 0.0424(13) -0.0031(10) -0.0032(10) -0.0040(10)
O3 0.117(3) 0.0299(12) 0.0700(19) 0.0042(14) -0.0529(19) -0.0107(11)
O4 0.087(3) 0.077(3) 0.184(5) 0.014(2) -0.074(3) -0.039(3)
O5 0.096(2) 0.0527(16) 0.082(2) 0.0106(16) -0.031(2) -0.0014(15)
N5 0.071(2) 0.056(2) 0.065(2) -0.0079(17) -0.0215(18) 0.0064(16)
O3' 0.046(6) 0.033(5) 0.112(12) -0.003(5) -0.012(6) -0.040(6)
O4' 0.085(8) 0.088(8) 0.147(12) -0.017(6) -0.003(8) -0.055(8)
O5' 0.132(10) 0.050(5) 0.087(8) -0.030(6) -0.022(7) 0.002(5)
N5' 0.067(6) 0.022(4) 0.058(5) 0.013(4) -0.022(5) -0.012(3)
O3W 0.118(6) 0.082(7) 0.137(6) -0.035(4) -0.028(4) -0.043(5)

loop_
_atom_type_symbol
_atom_type_description
_atom_type_scat_dispersion_real
_atom_type_scat_dispersion_imag
_atom_type_scat_source
C C 0.0033 0.0016 'International Tables Vol C Tables 4.2.6.8 and 6.1.1.4'
H H 0.0000 0.0000 'International Tables Vol C Tables 4.2.6.8 and 6.1.1.4'
N N 0.0061 0.0033 'International Tables Vol C Tables 4.2.6.8 and 6.1.1.4'
O O 0.0106 0.0060 'International Tables Vol C Tables 4.2.6.8 and 6.1.1.4'
Zn Zn 0.2839 1.4301 'International Tables Vol C Tables 4.2.6.8 and 6.1.1.4'

loop_
_geom_angle_atom_site_label_1
_geom_angle_atom_site_label_2
_geom_angle_atom_site_label_3
_geom_angle_site_symmetry_1
_geom_angle_site_symmetry_3
_geom_angle
O2W Zn1 O2W . 2_656 180.0
O2W Zn1 N1 . . 90.18(7)
O2W Zn1 N1 2_656 . 89.82(7)
O2W Zn1 N1 . 2_656 89.82(7)
O2W Zn1 N1 2_656 2_656 90.18(7)
N1 Zn1 N1 . 2_656 180.0
O2W Zn1 O1W . 2_656 88.56(8)
O2W Zn1 O1W 2_656 2_656 91.44(8)
N1 Zn1 O1W . 2_656 90.24(8)
N1 Zn1 O1W 2_656 2_656 89.76(8)
O2W Zn1 O1W . . 91.44(8)
O2W Zn1 O1W 2_656 . 88.56(8)
N1 Zn1 O1W . . 89.76(8)
N1 Zn1 O1W 2_656 . 90.24(8)
O1W Zn1 O1W 2_656 . 180.0
Zn1 O1W H1A . . 120.9
Zn1 O1W H1B . . 131.5
H1A O1W H1B . . 107.6
Zn1 O2W H2A . . 133.0
Zn1 O2W H2B . . 108.5
H2A O2W H2B . . 110.5
C1 N1 C5 . . 117.18(19)
C1 N1 Zn1 . . 120.75(15)
C5 N1 Zn1 . . 121.93(15)
C6 N2 C7 . . 121.0(2)
C13 N3 C10 . . 120.0(2)
C17 N4 C18 . . 117.9(2)
N1 C1 C2 . . 123.4(2)
N1 C1 H1 . . 118.3
C2 C1 H1 . . 118.3
C1 C2 C3 . . 118.8(2)
C1 C2 H2 . . 120.6
C3 C2 H2 . . 120.6
C2 C3 C4 . . 119.2(2)
C2 C3 H3 . . 120.4
C4 C3 H3 . . 120.4
C5 C4 C3 . . 117.6(2)
C5 C4 C6 . . 120.7(2)
C3 C4 C6 . . 121.6(2)
N1 C5 C4 . . 123.7(2)
N1 C5 H5 . . 118.2
C4 C5 H5 . . 118.2
N2 C6 C4 . . 120.8(2)
N2 C6 H6 . . 119.6
C4 C6 H6 . . 119.6
C8 C7 C12 . . 119.0(2)
C8 C7 N2 . . 124.7(2)
C12 C7 N2 . . 116.3(2)
C9 C8 C7 . . 120.0(2)
C9 C8 H8 . . 120.0
C7 C8 H8 . . 120.0
C8 C9 C10 . . 121.5(2)
C8 C9 H9 . . 119.3
C10 C9 H9 . . 119.3
C11 C10 C9 . . 118.7(2)
C11 C10 N3 . . 124.8(2)
C9 C10 N3 . . 116.5(2)
C10 C11 C12 . . 120.1(2)
C10 C11 H11 . . 119.9
C12 C11 H11 . . 119.9
C7 C12 C11 . . 120.7(2)
C7 C12 H12 . . 119.7
C11 C12 H12 . . 119.7
N3 C13 C14 . . 120.9(2)
N3 C13 H13 . . 119.6
C14 C13 H13 . . 119.6
C15 C14 C18 . . 117.5(2)
C15 C14 C13 . . 122.4(2)
C18 C14 C13 . . 120.0(2)
C16 C15 C14 . . 119.1(2)
C16 C15 H15 . . 120.4
C14 C15 H15 . . 120.4
C17 C16 C15 . . 119.0(2)
C17 C16 H16 . . 120.5
C15 C16 H16 . . 120.5
N4 C17 C16 . . 123.2(2)
N4 C17 H17 . . 118.4
C16 C17 H17 . . 118.4
N4 C18 C14 . . 123.3(2)
N4 C18 H18 . . 118.4
C14 C18 H18 . . 118.4
O3 N5 O5 . . 123.6(4)
O3 N5 O4 . . 117.9(4)
O5 N5 O4 . . 118.3(4)
O4' N5' O5' . . 118.7(10)
O4' N5' O3' . . 112.3(15)
O5' N5' O3' . . 129.0(15)
H3A O3W H3B . . 107.9

loop_
_geom_bond_atom_site_label_1
_geom_bond_atom_site_label_2
_geom_bond_distance
Zn1 N1 2.1462(19)
Zn1 O1W 2.1691(19)
Zn1 O2W 2.0705(17)
O1W H1A 0.8670
O1W H1B 0.8608
O2W H2A 0.8497
O2W H2B 0.8565
N1 C1 1.335(3)
N1 C5 1.341(3)
N2 C6 1.259(3)
N2 C7 1.418(3)
N3 C13 1.259(3)
N3 C10 1.420(3)
N4 C17 1.321(4)
N4 C18 1.328(3)
C1 C2 1.371(3)
C1 H1 0.9300
C2 C3 1.382(3)
C2 H2 0.9300
C3 C4 1.386(3)
C3 H3 0.9300
C4 C5 1.384(3)
C4 C6 1.468(3)
C5 H5 0.9300
C6 H6 0.9300
C7 C8 1.383(4)
C7 C12 1.388(3)
C8 C9 1.376(3)
C8 H8 0.9300
C9 C10 1.385(4)
C9 H9 0.9300
C10 C11 1.381(4)
C11 C12 1.391(3)
C11 H11 0.9300
C12 H12 0.9300
C13 C14 1.466(3)
C13 H13 0.9300
C14 C15 1.384(4)
C14 C18 1.389(3)
C15 C16 1.372(3)
C15 H15 0.9300
C16 C17 1.371(4)
C16 H16 0.9300
C17 H17 0.9300
C18 H18 0.9300
O3 N5 1.167(4)
O4 N5 1.252(5)
O5 N5 1.237(5)
O3' N5' 1.32(3)
O4' N5' 1.220(15)
O5' N5' 1.243(14)
O3W H3A 0.8756
O3W H3B 0.8812

loop_
_geom_hbond_atom_site_label_D
_geom_hbond_atom_site_label_H
_geom_hbond_atom_site_label_A
_geom_hbond_site_symmetry_A
_geom_hbond_distance_DH
_geom_hbond_distance_HA
_geom_hbond_distance_DA
_geom_hbond_angle_DHA
O1W H1A O4 2_646 0.87 1.87 2.725(4) 170
O1W H1A O4' 2_646 0.87 2.23 3.035(13) 154
O1W H1B O3W . 0.86 2.03 2.859(13) 161
O1W H1B O3' . 0.86 1.82 2.65(3) 161
O2W H2A N4 2_467 0.85 1.92 2.706(3) 152
O2W H2B O3 1_565 0.86 1.96 2.761(3) 155
O3W H3A O3 2_546 0.88 2.36 3.073(12) 139
O3W H3A O5 2_546 0.88 2.38 3.112(13) 142
O3W H3B O4 . 0.88 1.95 2.824(13) 169
